data_7150224
loop_
_publ_author_name
'Ilioudis, Christos A.'
'Steed, Jonathan W.'

_publ_section_title
;
 Polyaza metacyclophanes as ditopic anion receptors.
;
_journal_issue 16
_journal_name_full 'Organic &amp; biomolecular chemistry'
_journal_page_first 2935
_journal_page_last 2945
_journal_paper_doi 10.1039/b506828b
_journal_volume 3
_journal_year 2005
_chemical_formula_sum 'C14 H28 Cl3 N3 O13'
_chemical_formula_weight 552.74
_chemical_name_systematic
;
?
;
_space_group_IT_number 2
_symmetry_cell_setting triclinic
_symmetry_space_group_name_Hall '-P 1'
_symmetry_space_group_name_H-M 'P -1'
_atom_sites_solution_hydrogens geom
_atom_sites_solution_primary direct
_atom_sites_solution_secondary difmap
_audit_creation_method SHELXL-97
_cell_angle_alpha 82.1469(24)
_cell_angle_beta 71.7511(23)
_cell_angle_gamma 69.0389(32)
_cell_formula_units_Z 2
_cell_length_a 8.7647(4)
_cell_length_b 11.2725(6)
_cell_length_c 12.7812(8)
_cell_measurement_temperature 120(2)
_cell_volume 1119.48(11)
_computing_cell_refinement 'DENZO SMN'
_computing_data_collection 'NONIUS COLECT'
_computing_data_reduction 'DENZO SMN'
_computing_structure_refinement 'SHELXL-97 (Sheldrick, 1997)'
_computing_structure_solution 'SHELXS-97 (Sheldrick, 1990)'
_diffrn_ambient_temperature 120(2)
_diffrn_measured_fraction_theta_full 0.431
_diffrn_measured_fraction_theta_max 0.431
_diffrn_measurement_device_type 'KAPPA CCD'
_diffrn_measurement_method '2o phi frames'
_diffrn_radiation_monochromator graphite
_diffrn_radiation_source 'fine-focus sealed tube'
_diffrn_radiation_type MoK\a
_diffrn_radiation_wavelength 0.71073
_diffrn_reflns_av_R_equivalents 0.0810
_diffrn_reflns_av_sigmaI/netI 0.1132
_diffrn_reflns_limit_h_max 8
_diffrn_reflns_limit_h_min -10
_diffrn_reflns_limit_k_max 13
_diffrn_reflns_limit_k_min -11
_diffrn_reflns_limit_l_max 14
_diffrn_reflns_limit_l_min -16
_diffrn_reflns_number 3311
_diffrn_reflns_theta_full 27.45
_diffrn_reflns_theta_max 27.45
_diffrn_reflns_theta_min 2.53
_diffrn_standards_decay_% 0
_exptl_absorpt_coefficient_mu 0.481
_exptl_absorpt_correction_type scalepack
_exptl_crystal_colour colourless
_exptl_crystal_density_diffrn 1.640
_exptl_crystal_density_method 'not measured'
_exptl_crystal_description block
_exptl_crystal_F_000 576
_exptl_crystal_size_max 0.4
_exptl_crystal_size_mid 0.3
_exptl_crystal_size_min 0.2
_refine_diff_density_max 0.525
_refine_diff_density_min -0.444
_refine_diff_density_rms 0.099
_refine_ls_extinction_coef 0.017(3)
_refine_ls_extinction_expression Fc^*^=kFc[1+0.001xFc^2^\l^3^/sin(2\q)]^-1/4^
_refine_ls_extinction_method SHELXL
_refine_ls_goodness_of_fit_ref 1.114
_refine_ls_hydrogen_treatment mixed
_refine_ls_matrix_type full
_refine_ls_number_parameters 307
_refine_ls_number_reflns 2214
_refine_ls_number_restraints 0
_refine_ls_restrained_S_all 1.114
_refine_ls_R_factor_all 0.0841
_refine_ls_R_factor_gt 0.0662
_refine_ls_shift/su_max 0.000
_refine_ls_shift/su_mean 0.000
_refine_ls_structure_factor_coef Fsqd
_refine_ls_weighting_details 'calc w=1/[\s^2^(Fo^2^)+(0.0000P)^2^+4.8525P] where P=(Fo^2^+2Fc^2^)/3'
_refine_ls_weighting_scheme calc
_refine_ls_wR_factor_gt 0.1489
_refine_ls_wR_factor_ref 0.1571
_reflns_number_gt 1812
_reflns_number_total 2214
_reflns_threshold_expression >2sigma(I)
_cod_data_source_file b506828b.txt
_cod_data_source_block c:\structs\chris\a3clo4b\a3clo4b
_cod_depositor_comments
;
The following automatic conversions were performed:
'_symmetry_cell_setting' value 'Triclinic' changed to 'triclinic'
according to '/home/saulius/struct/CIF-dictionaries/cif_core.dic'
dictionary named 'cif_core.dic' version 2.4.1 from 2010-06-29.

Automatic conversion script
Id: cif_fix_enum 1527 2010-12-29 10:47:43Z saulius 
;
_cod_original_cell_volume 1119.5(4)
_cod_original_sg_symbol_H-M P-1
_cod_database_code 7150224

loop_
_symmetry_equiv_pos_as_xyz
'x, y, z'
'-x, -y, -z'

loop_
_atom_site_label
_atom_site_type_symbol
_atom_site_fract_x
_atom_site_fract_y
_atom_site_fract_z
_atom_site_U_iso_or_equiv
_atom_site_adp_type
_atom_site_occupancy
_atom_site_symmetry_multiplicity
_atom_site_calc_flag
_atom_site_refinement_flags
_atom_site_disorder_assembly
_atom_site_disorder_group
Cl1 Cl 0.5332(2) 0.41086(16) 0.21234(14) 0.0232(6) Uani 1 1 d . . .
O1 O 0.7163(6) 0.3554(4) 0.1839(4) 0.0290(13) Uani 1 1 d . . .
O2 O 0.4815(6) 0.4335(5) 0.1137(4) 0.0430(16) Uani 1 1 d . . .
O4 O 0.4850(7) 0.5310(5) 0.2613(5) 0.0565(18) Uani 1 1 d . . .
O3 O 0.4570(7) 0.3292(5) 0.2856(4) 0.0498(17) Uani 1 1 d . . .
Cl2 Cl 0.2577(2) 0.20764(17) 0.04442(15) 0.0259(6) Uani 1 1 d . . .
Cl3 Cl 1.0587(2) -0.25960(16) -0.46012(14) 0.0246(6) Uani 1 1 d . . .
O10 O 1.1995(6) -0.2943(5) -0.4125(4) 0.0348(14) Uani 1 1 d . . .
N3 N 1.1777(6) -0.0966(5) -0.2750(4) 0.0168(14) Uani 1 1 d . . .
H3A H 1.2192 -0.0990 -0.2167 0.020 Uiso 1 1 calc R . .
H3B H 1.1730 -0.1760 -0.2792 0.020 Uiso 1 1 calc R . .
O9 O 0.9684(8) -0.1243(5) -0.4511(5) 0.0568(18) Uani 1 1 d . . .
O11 O 0.9484(7) -0.3287(6) -0.4036(4) 0.0476(16) Uani 1 1 d . . .
C1 C 1.2818(9) 0.1608(7) -0.3878(5) 0.0199(18) Uani 1 1 d . . .
H1 H 1.1773 0.1844 -0.4057 0.024 Uiso 1 1 calc R . .
C3 C 1.5227(9) -0.0011(7) -0.3430(5) 0.0232(19) Uani 1 1 d . . .
H3 H 1.5825 -0.0875 -0.3286 0.028 Uiso 1 1 calc R . .
C12 C 0.9605(8) 0.0954(6) -0.1681(5) 0.0185(17) Uani 1 1 d . . .
H12A H 1.0492 0.1363 -0.1901 0.022 Uiso 1 1 calc R . .
H12B H 0.9590 0.0544 -0.0944 0.022 Uiso 1 1 calc R . .
O6 O 0.1173(7) 0.3122(6) 0.0924(6) 0.078(2) Uani 1 1 d . . .
N1 N 1.1946(7) 0.4671(5) -0.2984(4) 0.0249(15) Uani 1 1 d . . .
H1A H 1.2903 0.4757 -0.2896 0.030 Uiso 1 1 calc R . .
H1B H 1.1236 0.5473 -0.3105 0.030 Uiso 1 1 calc R . .
O8 O 0.1977(7) 0.1369(5) -0.0086(5) 0.0444(16) Uani 1 1 d . . .
N2 N 0.7303(7) 0.2948(5) -0.0824(4) 0.0205(15) Uani 1 1 d . . .
H2A H 0.6962 0.2600 -0.0133 0.025 Uiso 1 1 calc R . .
H2B H 0.6360 0.3584 -0.0946 0.025 Uiso 1 1 calc R . .
C11 C 0.7872(8) 0.1939(6) -0.1651(5) 0.0212(18) Uani 1 1 d . . .
H11A H 0.7919 0.2347 -0.2392 0.025 Uiso 1 1 calc R . .
H11B H 0.7016 0.1504 -0.1475 0.025 Uiso 1 1 calc R . .
O7 O 0.3326(6) 0.1277(6) 0.1257(4) 0.0472(17) Uani 1 1 d . . .
C8 C 1.1064(9) 0.4142(7) -0.1935(5) 0.0229(19) Uani 1 1 d . . .
H8B H 1.0865 0.4678 -0.1322 0.028 Uiso 1 1 calc R . .
H8A H 1.1815 0.3278 -0.1797 0.028 Uiso 1 1 calc R . .
O12 O 1.1224(6) -0.2901(6) -0.5737(4) 0.0474(17) Uani 1 1 d . . .
C2 C 1.3664(9) 0.0326(6) -0.3688(5) 0.0151(17) Uani 1 1 d . . .
C14 C 1.3016(8) -0.0698(7) -0.3789(5) 0.0204(18) Uani 1 1 d . . .
H14A H 1.3997 -0.1488 -0.4007 0.024 Uiso 1 1 calc R . .
H14B H 1.2453 -0.0452 -0.4385 0.024 Uiso 1 1 calc R . .
C13 C 0.9979(8) -0.0019(6) -0.2507(5) 0.0222(18) Uani 1 1 d . . .
H13A H 0.9794 0.0426 -0.3203 0.027 Uiso 1 1 calc R . .
H13B H 0.9161 -0.0488 -0.2225 0.027 Uiso 1 1 calc R . .
O5 O 0.3834(8) 0.2492(6) -0.0351(5) 0.062(2) Uani 1 1 d . . .
C5 C 1.5025(9) 0.2187(7) -0.3576(5) 0.0255(19) Uani 1 1 d . . .
H5 H 1.5501 0.2812 -0.3542 0.031 Uiso 1 1 calc R . .
C6 C 1.3461(9) 0.2554(7) -0.3814(5) 0.0213(19) Uani 1 1 d . . .
C9 C 0.9379(9) 0.4070(7) -0.1943(5) 0.0245(19) Uani 1 1 d . . .
H9A H 0.9559 0.3506 -0.2532 0.029 Uiso 1 1 calc R . .
H9B H 0.8611 0.4926 -0.2085 0.029 Uiso 1 1 calc R . .
C10 C 0.8585(8) 0.3544(7) -0.0817(5) 0.0212(19) Uani 1 1 d . . .
H10A H 0.9507 0.2901 -0.0551 0.025 Uiso 1 1 calc R . .
H10B H 0.8022 0.4244 -0.0289 0.025 Uiso 1 1 calc R . .
C4 C 1.5872(9) 0.0933(7) -0.3391(5) 0.0230(19) Uani 1 1 d . . .
H4 H 1.6931 0.0704 -0.3231 0.028 Uiso 1 1 calc R . .
C7 C 1.2478(9) 0.3912(6) -0.4001(5) 0.0236(19) Uani 1 1 d . . .
H7A H 1.1452 0.3961 -0.4200 0.028 Uiso 1 1 calc R . .
H7B H 1.3190 0.4281 -0.4624 0.028 Uiso 1 1 calc R . .
O13 O 1.3226(9) -0.1091(7) -0.0970(5) 0.0229(15) Uani 1 1 d . . .
H131 H 1.300(9) -0.049(7) -0.076(6) 0.01(3) Uiso 1 1 d . . .
H132 H 1.427(10) -0.124(6) -0.120(5) 0.02(2) Uiso 1 1 d . . .

loop_
_atom_site_aniso_label
_atom_site_aniso_U_11
_atom_site_aniso_U_22
_atom_site_aniso_U_33
_atom_site_aniso_U_23
_atom_site_aniso_U_13
_atom_site_aniso_U_12
Cl1 0.0283(13) 0.0161(11) 0.0245(11) -0.0011(8) -0.0099(9) -0.0045(9)
O1 0.023(3) 0.022(3) 0.035(3) 0.003(2) -0.010(2) 0.001(2)
O2 0.036(3) 0.059(4) 0.026(3) -0.005(3) -0.026(3) 0.009(3)
O4 0.045(4) 0.038(4) 0.090(5) -0.042(4) -0.015(3) -0.007(3)
O3 0.050(4) 0.051(4) 0.055(4) 0.026(3) -0.018(3) -0.032(3)
Cl2 0.0248(12) 0.0226(11) 0.0311(11) 0.0012(9) -0.0160(10) -0.0026(9)
Cl3 0.0379(13) 0.0161(11) 0.0247(11) 0.0029(8) -0.0189(9) -0.0075(9)
O10 0.055(4) 0.025(3) 0.046(3) 0.006(2) -0.043(3) -0.016(3)
N3 0.026(4) 0.008(3) 0.019(3) -0.001(2) -0.013(3) -0.004(3)
O9 0.083(5) 0.011(3) 0.090(5) -0.005(3) -0.066(4) 0.004(3)
O11 0.042(4) 0.062(4) 0.046(3) 0.030(3) -0.018(3) -0.031(3)
C1 0.017(4) 0.027(5) 0.016(4) -0.001(3) -0.005(3) -0.007(4)
C3 0.026(5) 0.027(5) 0.016(4) -0.004(3) -0.011(4) -0.003(4)
C12 0.022(4) 0.012(4) 0.022(4) 0.005(3) -0.010(3) -0.005(3)
O6 0.049(4) 0.077(5) 0.103(5) -0.061(4) -0.048(4) 0.029(4)
N1 0.037(4) 0.019(3) 0.026(3) 0.004(3) -0.016(3) -0.014(3)
O8 0.049(4) 0.023(3) 0.077(4) -0.013(3) -0.044(3) -0.003(3)
N2 0.021(4) 0.013(3) 0.022(3) 0.001(3) -0.008(3) 0.001(3)
C11 0.025(4) 0.016(4) 0.021(4) 0.002(3) -0.010(3) -0.004(3)
O7 0.034(3) 0.065(4) 0.045(3) 0.034(3) -0.025(3) -0.020(3)
C8 0.028(5) 0.020(4) 0.019(4) 0.000(3) -0.006(3) -0.006(4)
O12 0.039(4) 0.078(5) 0.019(3) -0.006(3) -0.008(3) -0.010(3)
C2 0.023(4) 0.014(4) 0.010(4) 0.001(3) -0.009(3) -0.007(3)
C14 0.016(4) 0.025(4) 0.016(4) -0.006(3) 0.000(3) -0.003(4)
C13 0.020(4) 0.018(4) 0.024(4) 0.001(3) -0.006(3) -0.003(3)
O5 0.057(4) 0.094(5) 0.059(4) 0.047(4) -0.035(3) -0.056(4)
C5 0.025(5) 0.033(5) 0.023(4) -0.004(3) -0.004(4) -0.016(4)
C6 0.026(5) 0.022(5) 0.016(4) 0.001(3) -0.002(3) -0.012(4)
C9 0.031(5) 0.014(4) 0.024(4) 0.004(3) -0.011(4) -0.002(3)
C10 0.018(4) 0.025(4) 0.017(4) -0.002(3) -0.002(3) -0.004(4)
C4 0.024(5) 0.029(5) 0.023(4) -0.003(3) -0.015(4) -0.010(4)
C7 0.038(5) 0.020(4) 0.016(4) 0.007(3) -0.011(4) -0.014(4)
O13 0.020(4) 0.024(4) 0.026(3) 0.002(3) -0.011(3) -0.005(3)

loop_
_atom_type_symbol
_atom_type_description
_atom_type_scat_dispersion_real
_atom_type_scat_dispersion_imag
_atom_type_scat_source
C C 0.0033 0.0016 'International Tables Vol C Tables 4.2.6.8 and 6.1.1.4'
H H 0.0000 0.0000 'International Tables Vol C Tables 4.2.6.8 and 6.1.1.4'
N N 0.0061 0.0033 'International Tables Vol C Tables 4.2.6.8 and 6.1.1.4'
O O 0.0106 0.0060 'International Tables Vol C Tables 4.2.6.8 and 6.1.1.4'
Cl Cl 0.1484 0.1585 'International Tables Vol C Tables 4.2.6.8 and 6.1.1.4'

loop_
_geom_angle_atom_site_label_1
_geom_angle_atom_site_label_2
_geom_angle_atom_site_label_3
_geom_angle
_geom_angle_site_symmetry_1
_geom_angle_site_symmetry_3
_geom_angle_publ_flag
O3 Cl1 O2 110.4(4) . . ?
O3 Cl1 O4 110.9(4) . . ?
O2 Cl1 O4 108.3(4) . . ?
O3 Cl1 O1 110.3(3) . . ?
O2 Cl1 O1 108.9(3) . . ?
O4 Cl1 O1 108.0(3) . . ?
O6 Cl2 O5 110.3(5) . . ?
O6 Cl2 O8 107.3(3) . . ?
O5 Cl2 O8 109.2(4) . . ?
O6 Cl2 O7 111.6(4) . . ?
O5 Cl2 O7 108.9(3) . . ?
O8 Cl2 O7 109.5(3) . . ?
O11 Cl3 O12 109.4(4) . . ?
O11 Cl3 O9 110.6(4) . . ?
O12 Cl3 O9 108.7(4) . . ?
O11 Cl3 O10 108.9(3) . . ?
O12 Cl3 O10 109.7(3) . . ?
O9 Cl3 O10 109.6(3) . . ?
C14 N3 C13 115.4(5) . . ?
C6 C1 C2 122.0(6) . . ?
C4 C3 C2 119.2(7) . . ?
C13 C12 C11 107.5(6) . . ?
C8 N1 C7 116.3(5) . . ?
C11 N2 C10 116.9(5) . . ?
N2 C11 C12 113.3(6) . . ?
N1 C8 C9 113.1(6) . . ?
C1 C2 C3 118.4(6) . . ?
C1 C2 C14 122.4(6) . . ?
C3 C2 C14 119.1(6) . . ?
C2 C14 N3 113.9(5) . . ?
C12 C13 N3 113.7(6) . . ?
C4 C5 C6 120.4(7) . . ?
C1 C6 C5 118.2(7) . . ?
C1 C6 C7 119.5(6) . . ?
C5 C6 C7 122.3(7) . . ?
C8 C9 C10 108.0(6) . . ?
N2 C10 C9 114.0(5) . . ?
C5 C4 C3 121.8(7) . . ?
C6 C7 N1 111.0(5) . . ?

loop_
_geom_bond_atom_site_label_1
_geom_bond_atom_site_label_2
_geom_bond_distance
_geom_bond_site_symmetry_2
_geom_bond_publ_flag
Cl1 O3 1.408(5) . ?
Cl1 O2 1.431(5) . ?
Cl1 O4 1.435(5) . ?
Cl1 O1 1.441(5) . ?
Cl2 O6 1.402(6) . ?
Cl2 O5 1.416(6) . ?
Cl2 O8 1.429(5) . ?
Cl2 O7 1.439(5) . ?
Cl3 O11 1.418(5) . ?
Cl3 O12 1.424(5) . ?
Cl3 O9 1.447(5) . ?
Cl3 O10 1.451(5) . ?
N3 C14 1.502(8) . ?
N3 C13 1.517(8) . ?
C1 C6 1.394(10) . ?
C1 C2 1.396(9) . ?
C3 C4 1.385(10) . ?
C3 C2 1.416(9) . ?
C12 C13 1.506(9) . ?
C12 C11 1.520(9) . ?
N1 C8 1.488(8) . ?
N1 C7 1.509(8) . ?
N2 C11 1.501(8) . ?
N2 C10 1.505(9) . ?
C8 C9 1.511(10) . ?
C2 C14 1.493(10) . ?
C5 C4 1.368(10) . ?
C5 C6 1.402(10) . ?
C6 C7 1.493(9) . ?
C9 C10 1.531(9) . ?

loop_
_geom_hbond_atom_site_label_D
_geom_hbond_atom_site_label_H
_geom_hbond_atom_site_label_A
_geom_hbond_distance_DH
_geom_hbond_distance_HA
_geom_hbond_distance_DA
_geom_hbond_angle_DHA
_geom_hbond_site_symmetry_A
N3 H3A O13 0.92 1.98 2.900(8) 176.5 .
N3 H3B O10 0.92 2.21 2.940(7) 135.8 .
N3 H3B O1 0.92 2.28 2.922(7) 126.9 2_755
N1 H1A O4 0.92 2.09 2.999(8) 172.0 2_765
N1 H1A O1 0.92 2.46 3.065(8) 123.8 2_765
N1 H1A Cl1 0.92 2.78 3.634(6) 155.0 2_765
N1 H1B O11 0.92 2.21 3.029(8) 147.9 1_565
N1 H1B O10 0.92 2.24 2.887(7) 127.1 1_565
N1 H1B Cl3 0.92 2.72 3.515(6) 145.7 1_565
N2 H2A O13 0.92 2.08 2.927(8) 153.4 2_755
N2 H2B O2 0.92 2.21 3.008(7) 144.2 2_665
N2 H2B O4 0.92 2.64 3.386(8) 138.9 2_665
N2 H2B Cl1 0.92 2.97 3.809(6) 153.1 2_665
O13 H131 O8 0.70(7) 2.15(7) 2.841(9) 173(8) 1_655
O13 H132 O7 0.83(7) 2.07(8) 2.861(8) 159(7) 2_755

loop_
_geom_torsion_atom_site_label_1
_geom_torsion_atom_site_label_2
_geom_torsion_atom_site_label_3
_geom_torsion_atom_site_label_4
_geom_torsion
_geom_torsion_site_symmetry_1
_geom_torsion_site_symmetry_2
_geom_torsion_site_symmetry_3
_geom_torsion_site_symmetry_4
_geom_torsion_publ_flag
C10 N2 C11 C12 47.1(7) . . . . ?
C13 C12 C11 N2 177.8(5) . . . . ?
C7 N1 C8 C9 -63.3(8) . . . . ?
C6 C1 C2 C3 -0.4(9) . . . . ?
C6 C1 C2 C14 -178.1(6) . . . . ?
C4 C3 C2 C1 -0.9(9) . . . . ?
C4 C3 C2 C14 176.8(6) . . . . ?
C1 C2 C14 N3 -87.6(7) . . . . ?
C3 C2 C14 N3 94.7(7) . . . . ?
C13 N3 C14 C2 77.8(7) . . . . ?
C11 C12 C13 N3 171.8(5) . . . . ?
C14 N3 C13 C12 -99.4(6) . . . . ?
C2 C1 C6 C5 1.5(10) . . . . ?
C2 C1 C6 C7 -178.7(6) . . . . ?
C4 C5 C6 C1 -1.3(10) . . . . ?
C4 C5 C6 C7 178.9(6) . . . . ?
N1 C8 C9 C10 -178.6(5) . . . . ?
C11 N2 C10 C9 53.2(7) . . . . ?
C8 C9 C10 N2 -157.5(6) . . . . ?
C6 C5 C4 C3 0.0(10) . . . . ?
C2 C3 C4 C5 1.2(10) . . . . ?
C1 C6 C7 N1 117.7(7) . . . . ?
C5 C6 C7 N1 -62.5(8) . . . . ?
C8 N1 C7 C6 -51.1(8) . . . . ?

loop_
_cod_related_entry_id
_cod_related_entry_database
_cod_related_entry_code
1 ChemSpider 21141241
